data_4340159
loop_
_publ_author_name
'Wang, Jun-Jieh'
'Tessier, Christian'
'Holm, R. H.'

_publ_section_title
;
 Analogue reaction systems of selenate reductase.
;
_journal_issue 7
_journal_name_full 'Inorganic chemistry'
_journal_page_first 2979
_journal_page_last 2988
_journal_paper_doi 10.1021/ic0521630
_journal_volume 45
_journal_year 2006
_chemical_formula_moiety 'C8 H20 N, C15 H17 Mo O2 S4'
_chemical_formula_sum 'C23 H37 Mo N O2 S4'
_chemical_formula_weight 583.72
_chemical_name_systematic
; 
 ? 
;
_space_group_IT_number 14
_symmetry_cell_setting monoclinic
_symmetry_space_group_name_Hall '-P 2yn'
_symmetry_space_group_name_H-M 'P 1 21/n 1'
_atom_sites_solution_hydrogens geom
_atom_sites_solution_primary direct
_atom_sites_solution_secondary difmap
_audit_creation_method SHELXL-97
_cell_angle_alpha 90.00
_cell_angle_beta 105.303(4)
_cell_angle_gamma 90.00
_cell_formula_units_Z 4
_cell_length_a 8.919(2)
_cell_length_b 23.807(4)
_cell_length_c 12.949(3)
_cell_measurement_reflns_used 947
_cell_measurement_temperature 193(2)
_cell_measurement_theta_max 27.74
_cell_measurement_theta_min 2.64
_cell_volume 2652.0(10)
_computing_cell_refinement 'SMART (Bruker, 2001)'
_computing_data_collection 'SMART (Bruker, 2001)'
_computing_data_reduction 'SAINT (Bruker, 2003)'
_computing_molecular_graphics 'SHELXTL (Bruker, 2000)'
_computing_publication_material 'SHELXTL (Bruker, 2000)'
_computing_structure_refinement 'SHELXL-97 (Sheldrick, 1997)'
_computing_structure_solution 'SHELXS-97 (Sheldrick, 1990)'
_diffrn_ambient_temperature 193(2)
_diffrn_measured_fraction_theta_full 0.976
_diffrn_measured_fraction_theta_max 0.976
_diffrn_measurement_device_type 'Bruker Smart APEX CCD'
_diffrn_measurement_method \w
_diffrn_radiation_monochromator graphite
_diffrn_radiation_source 'Sealed tube'
_diffrn_radiation_type MoK\a
_diffrn_radiation_wavelength 0.71073
_diffrn_reflns_av_R_equivalents 0.0248
_diffrn_reflns_av_sigmaI/netI 0.0340
_diffrn_reflns_limit_h_max 10
_diffrn_reflns_limit_h_min -10
_diffrn_reflns_limit_k_max 29
_diffrn_reflns_limit_k_min -16
_diffrn_reflns_limit_l_max 15
_diffrn_reflns_limit_l_min -15
_diffrn_reflns_number 12005
_diffrn_reflns_theta_full 26.00
_diffrn_reflns_theta_max 26.00
_diffrn_reflns_theta_min 1.71
_diffrn_standards_decay_% 0
_exptl_absorpt_coefficient_mu 0.830
_exptl_absorpt_correction_T_max 0.9519
_exptl_absorpt_correction_T_min 0.7889
_exptl_absorpt_correction_type multi-scan
_exptl_absorpt_process_details 'SADABS (Sheldrick, 2002)'
_exptl_crystal_colour brown
_exptl_crystal_density_diffrn 1.462
_exptl_crystal_density_method 'not measured'
_exptl_crystal_description block
_exptl_crystal_F_000 1216
_exptl_crystal_size_max 0.30
_exptl_crystal_size_mid 0.15
_exptl_crystal_size_min 0.06
_refine_diff_density_max 1.303
_refine_diff_density_min -0.486
_refine_diff_density_rms 0.088
_refine_ls_extinction_method none
_refine_ls_goodness_of_fit_ref 1.095
_refine_ls_hydrogen_treatment constr
_refine_ls_matrix_type full
_refine_ls_number_parameters 318
_refine_ls_number_reflns 5085
_refine_ls_number_restraints 43
_refine_ls_restrained_S_all 1.092
_refine_ls_R_factor_all 0.0482
_refine_ls_R_factor_gt 0.0396
_refine_ls_shift/su_max 0.001
_refine_ls_shift/su_mean 0.000
_refine_ls_structure_factor_coef Fsqd
_refine_ls_weighting_details 'calc w=1/[\s^2^(Fo^2^)+(0.0458P)^2^+2.4984P] where P=(Fo^2^+2Fc^2^)/3'
_refine_ls_weighting_scheme calc
_refine_ls_wR_factor_gt 0.0921
_refine_ls_wR_factor_ref 0.0958
_reflns_number_gt 4390
_reflns_number_total 5085
_reflns_threshold_expression >2sigma(I)
_cod_data_source_file ic0521630si20051220_102714.cif
_cod_data_source_block 8
_cod_depositor_comments
;
The following automatic conversions were performed:

'_symmetry_cell_setting' value 'Monoclinic' changed to 'monoclinic'
according to
/usr/data/users/saulius/automatic-downloads/retrospective/ACS/lib/dictionaries/cif_core.dic
dictionary named 'cif_core.dic' version 2.4.2 from 2011-04-26.

Automatic conversion script
Id: cif_fix_values 2281 2013-09-26 08:29:07Z andrius 
;
_cod_original_sg_symbol_Hall -P2yn
_cod_original_sg_symbol_H-M P2(1)/n
_cod_database_code 4340159

loop_
_symmetry_equiv_pos_as_xyz
'x, y, z'
'-x+1/2, y+1/2, -z+1/2'
'-x, -y, -z'
'x-1/2, -y-1/2, z-1/2'

loop_
_atom_site_label
_atom_site_type_symbol
_atom_site_fract_x
_atom_site_fract_y
_atom_site_fract_z
_atom_site_U_iso_or_equiv
_atom_site_adp_type
_atom_site_occupancy
_atom_site_symmetry_multiplicity
_atom_site_calc_flag
_atom_site_refinement_flags
_atom_site_disorder_assembly
_atom_site_disorder_group
Mo Mo 0.81325(3) 0.144031(11) 0.71054(2) 0.02516(10) Uani 1 1 d . . .
S1 S 0.95646(10) 0.21340(3) 0.82209(7) 0.03316(19) Uani 1 1 d . . .
S2 S 0.65753(10) 0.22135(3) 0.64357(7) 0.0337(2) Uani 1 1 d . . .
S3 S 0.57878(10) 0.09718(4) 0.69142(7) 0.0366(2) Uani 1 1 d . . .
S4 S 0.88587(10) 0.08733(3) 0.86258(7) 0.03240(19) Uani 1 1 d . . .
O1 O 0.7981(3) 0.11941(11) 0.54526(19) 0.0407(6) Uani 1 1 d . . .
O2 O 1.0239(3) 0.11456(10) 0.66845(17) 0.0333(5) Uani 1 1 d . . .
C1 C 0.8716(4) 0.27953(14) 0.7878(3) 0.0359(8) Uani 1 1 d . . .
C2 C 0.7399(4) 0.28293(13) 0.7084(3) 0.0354(8) Uani 1 1 d . . .
C3 C 0.6001(4) 0.04489(13) 0.7898(3) 0.0362(8) Uani 1 1 d . . .
C4 C 0.7334(4) 0.04084(13) 0.8650(3) 0.0355(8) Uani 1 1 d . . .
C5 C 0.9525(5) 0.32856(16) 0.8525(4) 0.0535(10) Uani 1 1 d . . .
H5A H 0.8765 0.3581 0.8536 0.080 Uiso 1 1 calc R . .
H5B H 1.0323 0.3432 0.8202 0.080 Uiso 1 1 calc R . .
H5C H 1.0014 0.3162 0.9259 0.080 Uiso 1 1 calc R . .
C6 C 0.6510(5) 0.33647(16) 0.6729(4) 0.0509(10) Uani 1 1 d . . .
H6A H 0.5800 0.3435 0.7177 0.076 Uiso 1 1 calc R . .
H6B H 0.5912 0.3329 0.5979 0.076 Uiso 1 1 calc R . .
H6C H 0.7241 0.3679 0.6799 0.076 Uiso 1 1 calc R . .
C7 C 0.4618(5) 0.00656(17) 0.7791(4) 0.0582(11) Uani 1 1 d . . .
H7A H 0.4652 -0.0235 0.7280 0.087 Uiso 1 1 calc R . .
H7B H 0.3657 0.0282 0.7532 0.087 Uiso 1 1 calc R . .
H7C H 0.4649 -0.0099 0.8490 0.087 Uiso 1 1 calc R . .
C8 C 0.7679(5) -0.00232(17) 0.9538(3) 0.0542(11) Uani 1 1 d . . .
H8A H 0.6724 -0.0110 0.9745 0.081 Uiso 1 1 calc R . .
H8B H 0.8459 0.0127 1.0158 0.081 Uiso 1 1 calc R . .
H8C H 0.8078 -0.0366 0.9288 0.081 Uiso 1 1 calc R . .
C9 C 0.9429(4) 0.10620(13) 0.5719(3) 0.0334(8) Uani 1 1 d . . .
C11 C 1.0157(4) 0.07956(13) 0.4941(3) 0.0333(7) Uani 1 1 d . . .
C12 C 0.9213(5) 0.06339(14) 0.3929(3) 0.0407(8) Uani 1 1 d . . .
H12 H 0.8128 0.0709 0.3734 0.049 Uiso 1 1 calc R . .
C13 C 0.9903(5) 0.03645(17) 0.3228(3) 0.0518(10) Uani 1 1 d . . .
H13 H 0.9278 0.0241 0.2554 0.062 Uiso 1 1 calc R . .
C14 C 1.1489(5) 0.02719(16) 0.3491(3) 0.0540(11) Uani 1 1 d . . .
H14 H 1.1948 0.0092 0.2995 0.065 Uiso 1 1 calc R . .
C15 C 1.2405(5) 0.04402(17) 0.4475(3) 0.0493(10) Uani 1 1 d . . .
H15 H 1.3495 0.0377 0.4653 0.059 Uiso 1 1 calc R . .
C16 C 1.1753(4) 0.06980(14) 0.5197(3) 0.0382(8) Uani 1 1 d . . .
H16 H 1.2391 0.0811 0.5875 0.046 Uiso 1 1 calc R . .
N N 0.5258(3) 0.20494(10) 0.9808(2) 0.0281(6) Uani 1 1 d D . .
C21' C 0.3763(4) 0.17650(16) 0.9869(3) 0.0349(9) Uani 0.87 1 d PD A 1
H21A H 0.3928 0.1598 1.0590 0.042 Uiso 0.87 1 calc PR A 1
H21B H 0.2948 0.2056 0.9791 0.042 Uiso 0.87 1 calc PR A 1
C22' C 0.3167(7) 0.1316(2) 0.9055(5) 0.0447(15) Uani 0.87 1 d PD A 1
H22A H 0.2918 0.1480 0.8336 0.067 Uiso 0.87 1 calc PR A 1
H22B H 0.2229 0.1148 0.9182 0.067 Uiso 0.87 1 calc PR A 1
H22C H 0.3964 0.1026 0.9114 0.067 Uiso 0.87 1 calc PR A 1
C31' C 0.5650(5) 0.24801(16) 1.0704(3) 0.0356(9) Uani 0.87 1 d PD A 1
H31A H 0.4762 0.2741 1.0613 0.043 Uiso 0.87 1 calc PR A 1
H31B H 0.5774 0.2283 1.1395 0.043 Uiso 0.87 1 calc PR A 1
C32' C 0.7094(5) 0.28184(19) 1.0765(4) 0.0444(11) Uani 0.87 1 d PD A 1
H32A H 0.7996 0.2567 1.0901 0.067 Uiso 0.87 1 calc PR A 1
H32B H 0.7239 0.3092 1.1348 0.067 Uiso 0.87 1 calc PR A 1
H32C H 0.6990 0.3016 1.0086 0.067 Uiso 0.87 1 calc PR A 1
C41' C 0.6566(5) 0.16216(16) 0.9932(3) 0.0388(9) Uani 0.87 1 d PD A 1
H41A H 0.6307 0.1367 0.9305 0.047 Uiso 0.87 1 calc PR A 1
H41B H 0.7530 0.1825 0.9919 0.047 Uiso 0.87 1 calc PR A 1
C42' C 0.6890(7) 0.1270(2) 1.0928(4) 0.0524(14) Uani 0.87 1 d PD A 1
H42A H 0.7174 0.1515 1.1559 0.079 Uiso 0.87 1 calc PR A 1
H42B H 0.7749 0.1012 1.0938 0.079 Uiso 0.87 1 calc PR A 1
H42C H 0.5959 0.1054 1.0940 0.079 Uiso 0.87 1 calc PR A 1
C51' C 0.5090(5) 0.23239(17) 0.8732(3) 0.0378(9) Uani 0.87 1 d PD A 1
H51A H 0.6095 0.2500 0.8729 0.045 Uiso 0.87 1 calc PR A 1
H51B H 0.4872 0.2028 0.8174 0.045 Uiso 0.87 1 calc PR A 1
C52' C 0.3843(7) 0.2761(2) 0.8437(5) 0.0514(15) Uani 0.87 1 d PD A 1
H52A H 0.2828 0.2585 0.8367 0.077 Uiso 0.87 1 calc PR A 1
H52B H 0.3863 0.2934 0.7754 0.077 Uiso 0.87 1 calc PR A 1
H52C H 0.4022 0.3050 0.8996 0.077 Uiso 0.87 1 calc PR A 1
C21" C 0.477(3) 0.1633(9) 0.8885(15) 0.036(3) Uani 0.13 1 d PD A 2
H21C H 0.4580 0.1848 0.8209 0.043 Uiso 0.13 1 calc PR A 2
H21D H 0.5657 0.1380 0.8914 0.043 Uiso 0.13 1 calc PR A 2
C22" C 0.337(4) 0.1273(18) 0.882(4) 0.036(3) Uani 0.13 1 d PD A 2
H22D H 0.3649 0.0960 0.9325 0.054 Uiso 0.13 1 calc PR A 2
H22E H 0.2984 0.1125 0.8090 0.054 Uiso 0.13 1 calc PR A 2
H22F H 0.2550 0.1498 0.8998 0.054 Uiso 0.13 1 calc PR A 2
C31" C 0.672(2) 0.2317(9) 0.964(2) 0.036(3) Uani 0.13 1 d PD A 2
H31C H 0.7497 0.2017 0.9673 0.043 Uiso 0.13 1 calc PR A 2
H31D H 0.6463 0.2475 0.8905 0.043 Uiso 0.13 1 calc PR A 2
C32" C 0.746(4) 0.2771(12) 1.040(2) 0.036(3) Uani 0.13 1 d PD A 2
H32D H 0.6960 0.3132 1.0155 0.054 Uiso 0.13 1 calc PR A 2
H32E H 0.8566 0.2793 1.0443 0.054 Uiso 0.13 1 calc PR A 2
H32F H 0.7323 0.2687 1.1116 0.054 Uiso 0.13 1 calc PR A 2
C41" C 0.543(3) 0.1750(10) 1.0867(12) 0.036(3) Uani 0.13 1 d PD A 2
H41C H 0.5585 0.2043 1.1428 0.043 Uiso 0.13 1 calc PR A 2
H41D H 0.4424 0.1567 1.0835 0.043 Uiso 0.13 1 calc PR A 2
C42" C 0.661(5) 0.1338(16) 1.124(3) 0.036(3) Uani 0.13 1 d P A 2
H42D H 0.7204 0.1288 1.0706 0.054 Uiso 0.13 1 calc PR A 2
H42E H 0.6127 0.0980 1.1344 0.054 Uiso 0.13 1 calc PR A 2
H42F H 0.7308 0.1461 1.1917 0.054 Uiso 0.13 1 calc PR A 2
C51" C 0.401(2) 0.2497(9) 0.974(2) 0.036(3) Uani 0.13 1 d PD A 2
H51C H 0.3075 0.2314 0.9854 0.043 Uiso 0.13 1 calc PR A 2
H51D H 0.4394 0.2768 1.0329 0.043 Uiso 0.13 1 calc PR A 2
C52" C 0.355(5) 0.2819(19) 0.870(3) 0.036(3) Uani 0.13 1 d P A 2
H52D H 0.4402 0.3068 0.8646 0.054 Uiso 0.13 1 calc PR A 2
H52E H 0.2621 0.3044 0.8677 0.054 Uiso 0.13 1 calc PR A 2
H52F H 0.3325 0.2555 0.8097 0.054 Uiso 0.13 1 calc PR A 2

loop_
_atom_site_aniso_label
_atom_site_aniso_U_11
_atom_site_aniso_U_22
_atom_site_aniso_U_33
_atom_site_aniso_U_23
_atom_site_aniso_U_13
_atom_site_aniso_U_12
Mo 0.02381(16) 0.02881(15) 0.02523(15) 0.00212(10) 0.01064(11) -0.00019(11)
S1 0.0338(5) 0.0307(4) 0.0343(4) -0.0008(3) 0.0077(4) -0.0026(3)
S2 0.0302(5) 0.0373(4) 0.0346(4) 0.0064(3) 0.0107(4) 0.0055(3)
S3 0.0292(5) 0.0416(5) 0.0389(5) 0.0028(4) 0.0090(4) -0.0069(4)
S4 0.0311(5) 0.0353(4) 0.0322(4) 0.0071(3) 0.0108(4) 0.0021(3)
O1 0.0420(15) 0.0502(15) 0.0357(13) 0.0079(11) 0.0202(12) 0.0190(12)
O2 0.0331(13) 0.0467(14) 0.0229(12) -0.0087(10) 0.0122(10) -0.0118(11)
C1 0.041(2) 0.0320(17) 0.041(2) 0.0004(14) 0.0227(18) -0.0004(15)
C2 0.044(2) 0.0319(17) 0.040(2) 0.0073(14) 0.0289(18) 0.0064(15)
C3 0.044(2) 0.0267(16) 0.044(2) -0.0019(14) 0.0224(18) -0.0035(15)
C4 0.045(2) 0.0257(16) 0.044(2) 0.0031(14) 0.0253(18) 0.0006(14)
C5 0.067(3) 0.035(2) 0.062(3) -0.0064(18) 0.023(2) -0.0049(19)
C6 0.054(3) 0.041(2) 0.067(3) 0.0100(19) 0.032(2) 0.0125(18)
C7 0.057(3) 0.048(2) 0.075(3) 0.000(2) 0.028(2) -0.023(2)
C8 0.065(3) 0.044(2) 0.060(3) 0.0178(19) 0.028(2) 0.003(2)
C9 0.038(2) 0.0298(17) 0.0377(19) 0.0023(13) 0.0189(16) -0.0009(14)
C11 0.042(2) 0.0255(15) 0.0386(19) 0.0014(13) 0.0210(16) 0.0001(14)
C12 0.048(2) 0.0361(19) 0.041(2) -0.0031(15) 0.0177(18) -0.0025(16)
C13 0.069(3) 0.050(2) 0.041(2) -0.0105(17) 0.024(2) -0.005(2)
C14 0.080(3) 0.040(2) 0.058(3) -0.0036(18) 0.046(2) 0.003(2)
C15 0.050(2) 0.049(2) 0.057(3) -0.0009(19) 0.029(2) 0.0058(18)
C16 0.039(2) 0.0373(18) 0.042(2) -0.0021(15) 0.0178(17) 0.0019(15)
N 0.0298(15) 0.0289(13) 0.0292(14) -0.0010(11) 0.0142(12) 0.0012(11)
C21' 0.027(2) 0.042(2) 0.041(2) 0.0027(17) 0.0181(18) -0.0024(16)
C22' 0.039(3) 0.040(3) 0.060(4) -0.006(2) 0.022(2) -0.004(2)
C31' 0.039(2) 0.036(2) 0.033(2) -0.0091(16) 0.0127(18) 0.0044(17)
C32' 0.040(3) 0.044(2) 0.048(3) -0.011(2) 0.009(2) -0.003(2)
C41' 0.033(2) 0.035(2) 0.051(3) -0.0084(18) 0.014(2) 0.0034(17)
C42' 0.055(4) 0.045(3) 0.054(4) 0.007(2) 0.008(3) 0.012(2)
C51' 0.043(2) 0.046(2) 0.028(2) 0.0003(17) 0.0159(18) -0.0091(19)
C52' 0.061(4) 0.045(3) 0.043(4) 0.009(3) 0.004(2) 0.000(3)
C21" 0.034(6) 0.036(5) 0.041(6) -0.003(5) 0.016(5) 0.005(4)
C22" 0.034(6) 0.036(5) 0.041(6) -0.003(5) 0.016(5) 0.005(4)
C31" 0.034(6) 0.036(5) 0.041(6) -0.003(5) 0.016(5) 0.005(4)
C32" 0.034(6) 0.036(5) 0.041(6) -0.003(5) 0.016(5) 0.005(4)
C41" 0.034(6) 0.036(5) 0.041(6) -0.003(5) 0.016(5) 0.005(4)
C42" 0.034(6) 0.036(5) 0.041(6) -0.003(5) 0.016(5) 0.005(4)
C51" 0.034(6) 0.036(5) 0.041(6) -0.003(5) 0.016(5) 0.005(4)
C52" 0.034(6) 0.036(5) 0.041(6) -0.003(5) 0.016(5) 0.005(4)

loop_
_atom_type_symbol
_atom_type_description
_atom_type_scat_dispersion_real
_atom_type_scat_dispersion_imag
_atom_type_scat_source
C C 0.0033 0.0016 'International Tables Vol C Tables 4.2.6.8 and 6.1.1.4'
H H 0.0000 0.0000 'International Tables Vol C Tables 4.2.6.8 and 6.1.1.4'
N N 0.0061 0.0033 'International Tables Vol C Tables 4.2.6.8 and 6.1.1.4'
O O 0.0106 0.0060 'International Tables Vol C Tables 4.2.6.8 and 6.1.1.4'
S S 0.1246 0.1234 'International Tables Vol C Tables 4.2.6.8 and 6.1.1.4'
Mo Mo -1.6832 0.6857 'International Tables Vol C Tables 4.2.6.8 and 6.1.1.4'

loop_
_geom_angle_atom_site_label_1
_geom_angle_atom_site_label_2
_geom_angle_atom_site_label_3
_geom_angle
O1 Mo O2 60.64(9)
O1 Mo S3 86.89(7)
O2 Mo S3 128.49(6)
O1 Mo S2 88.32(7)
O2 Mo S2 128.49(7)
S3 Mo S2 84.74(3)
O1 Mo S4 127.01(7)
O2 Mo S4 87.68(6)
S3 Mo S4 81.60(3)
S2 Mo S4 140.92(3)
O1 Mo S1 132.51(7)
O2 Mo S1 90.87(6)
S3 Mo S1 137.20(3)
S2 Mo S1 81.19(3)
S4 Mo S1 84.41(3)
O1 Mo C9 30.34(10)
O2 Mo C9 30.33(10)
S3 Mo C9 108.58(8)
S2 Mo C9 110.74(8)
S4 Mo C9 108.31(8)
S1 Mo C9 114.21(8)
C1 S1 Mo 110.41(13)
C2 S2 Mo 110.45(12)
C3 S3 Mo 109.92(13)
C4 S4 Mo 109.59(13)
C9 O1 Mo 90.3(2)
C9 O2 Mo 89.57(19)
C2 C1 C5 125.0(3)
C2 C1 S1 118.7(3)
C5 C1 S1 116.4(3)
C1 C2 C6 124.6(3)
C1 C2 S2 119.2(3)
C6 C2 S2 116.2(3)
C4 C3 C7 125.1(3)
C4 C3 S3 119.3(3)
C7 C3 S3 115.6(3)
C3 C4 C8 124.8(3)
C3 C4 S4 119.2(3)
C8 C4 S4 116.0(3)
C1 C5 H5A 109.5
C1 C5 H5B 109.5
H5A C5 H5B 109.5
C1 C5 H5C 109.5
H5A C5 H5C 109.5
H5B C5 H5C 109.5
C2 C6 H6A 109.5
C2 C6 H6B 109.5
H6A C6 H6B 109.5
C2 C6 H6C 109.5
H6A C6 H6C 109.5
H6B C6 H6C 109.5
C3 C7 H7A 109.5
C3 C7 H7B 109.5
H7A C7 H7B 109.5
C3 C7 H7C 109.5
H7A C7 H7C 109.5
H7B C7 H7C 109.5
C4 C8 H8A 109.5
C4 C8 H8B 109.5
H8A C8 H8B 109.5
C4 C8 H8C 109.5
H8A C8 H8C 109.5
H8B C8 H8C 109.5
O2 C9 O1 119.4(3)
O2 C9 C11 119.6(3)
O1 C9 C11 120.9(3)
O2 C9 Mo 60.10(16)
O1 C9 Mo 59.38(16)
C11 C9 Mo 175.3(2)
C16 C11 C12 119.8(3)
C16 C11 C9 121.0(3)
C12 C11 C9 119.2(3)
C13 C12 C11 118.5(4)
C13 C12 H12 120.8
C11 C12 H12 120.8
C12 C13 C14 121.1(4)
C12 C13 H13 119.5
C14 C13 H13 119.5
C15 C14 C13 120.0(4)
C15 C14 H14 120.0
C13 C14 H14 120.0
C16 C15 C14 120.4(4)
C16 C15 H15 119.8
C14 C15 H15 119.8
C15 C16 C11 120.3(4)
C15 C16 H16 119.9
C11 C16 H16 119.9
C51' N C21' 111.5(3)
C31" N C41" 116.2(15)
C51' N C31' 111.1(3)
C21' N C31' 106.9(2)
C31" N C51" 109.6(14)
C41" N C51" 106.4(14)
C51' N C41' 105.8(3)
C21' N C41' 110.8(3)
C31' N C41' 110.8(3)
C31" N C21" 103.9(12)
C41" N C21" 110.1(15)
C51" N C21" 110.7(15)
C22' C21' N 115.9(3)
C22' C21' H21A 108.3
N C21' H21A 108.3
C22' C21' H21B 108.3
N C21' H21B 108.3
H21A C21' H21B 107.4
C32' C31' N 115.1(3)
C32' C31' H31A 108.5
N C31' H31A 108.5
C32' C31' H31B 108.5
N C31' H31B 108.5
H31A C31' H31B 107.5
C42' C41' N 115.5(3)
C42' C41' H41A 108.4
N C41' H41A 108.4
C42' C41' H41B 108.4
N C41' H41B 108.4
H41A C41' H41B 107.5
C52' C51' N 115.0(3)
C52' C51' H51A 108.5
N C51' H51A 108.5
C52' C51' H51B 108.5
N C51' H51B 108.5
H51A C51' H51B 107.5
C22" C21" N 119(2)
C22" C21" H21C 107.6
N C21" H21C 107.6
C22" C21" H21D 107.6
N C21" H21D 107.6
H21C C21" H21D 107.1
C21" C22" H22D 109.5
C21" C22" H22E 109.5
H22D C22" H22E 109.5
C21" C22" H22F 109.5
H22D C22" H22F 109.5
H22E C22" H22F 109.5
C32" C31" N 116.9(17)
C32" C31" H31C 108.1
N C31" H31C 108.1
C32" C31" H31D 108.1
N C31" H31D 108.1
H31C C31" H31D 107.3
C31" C32" H32D 109.5
C31" C32" H32E 109.5
H32D C32" H32E 109.5
C31" C32" H32F 109.5
H32D C32" H32F 109.5
H32E C32" H32F 109.5
C42" C41" N 121(2)
C42" C41" H41C 107.0
N C41" H41C 107.0
C42" C41" H41D 107.0
N C41" H41D 107.0
H41C C41" H41D 106.8
C41" C42" H42D 109.5
C41" C42" H42E 109.5
H42D C42" H42E 109.5
C41" C42" H42F 109.5
H42D C42" H42F 109.5
H42E C42" H42F 109.5
C52" C51" N 116(2)
C52" C51" H51C 108.4
N C51" H51C 108.4
C52" C51" H51D 108.4
N C51" H51D 108.4
H51C C51" H51D 107.4
C51" C52" H52D 109.5
C51" C52" H52E 109.5
H52D C52" H52E 109.5
C51" C52" H52F 109.5
H52D C52" H52F 109.5
H52E C52" H52F 109.5

loop_
_geom_bond_atom_site_label_1
_geom_bond_atom_site_label_2
_geom_bond_distance
Mo O1 2.189(2)
Mo O2 2.205(2)
Mo S3 2.3249(10)
Mo S2 2.3310(9)
Mo S4 2.3334(9)
Mo S1 2.3390(9)
Mo C9 2.543(3)
S1 C1 1.752(3)
S2 C2 1.751(4)
S3 C3 1.755(4)
S4 C4 1.760(3)
O1 C9 1.285(4)
O2 C9 1.284(4)
C1 C2 1.344(5)
C1 C5 1.506(5)
C2 C6 1.507(5)
C3 C4 1.327(5)
C3 C7 1.511(5)
C4 C8 1.512(5)
C5 H5A 0.9800
C5 H5B 0.9800
C5 H5C 0.9800
C6 H6A 0.9800
C6 H6B 0.9800
C6 H6C 0.9800
C7 H7A 0.9800
C7 H7B 0.9800
C7 H7C 0.9800
C8 H8A 0.9800
C8 H8B 0.9800
C8 H8C 0.9800
C9 C11 1.477(4)
C11 C16 1.393(5)
C11 C12 1.412(5)
C12 C13 1.382(5)
C12 H12 0.9500
C13 C14 1.382(6)
C13 H13 0.9500
C14 C15 1.379(6)
C14 H14 0.9500
C15 C16 1.370(5)
C15 H15 0.9500
C16 H16 0.9500
N C51' 1.511(4)
N C21' 1.515(4)
N C31" 1.517(8)
N C41" 1.517(8)
N C31' 1.519(4)
N C51" 1.523(8)
N C41' 1.525(4)
N C21" 1.526(8)
C21' C22' 1.497(5)
C21' H21A 0.9900
C21' H21B 0.9900
C22' H22A 0.9800
C22' H22B 0.9800
C22' H22C 0.9800
C31' C32' 1.503(5)
C31' H31A 0.9900
C31' H31B 0.9900
C32' H32A 0.9800
C32' H32B 0.9800
C32' H32C 0.9800
C41' C42' 1.500(6)
C41' H41A 0.9900
C41' H41B 0.9900
C42' H42A 0.9800
C42' H42B 0.9800
C42' H42C 0.9800
C51' C52' 1.497(6)
C51' H51A 0.9900
C51' H51B 0.9900
C52' H52A 0.9800
C52' H52B 0.9800
C52' H52C 0.9800
C21" C22" 1.498(9)
C21" H21C 0.9900
C21" H21D 0.9900
C22" H22D 0.9800
C22" H22E 0.9800
C22" H22F 0.9800
C31" C32" 1.497(8)
C31" H31C 0.9900
C31" H31D 0.9900
C32" H32D 0.9800
C32" H32E 0.9800
C32" H32F 0.9800
C41" C42" 1.42(4)
C41" H41C 0.9900
C41" H41D 0.9900
C42" H42D 0.9800
C42" H42E 0.9800
C42" H42F 0.9800
C51" C52" 1.51(5)
C51" H51C 0.9900
C51" H51D 0.9900
C52" H52D 0.9800
C52" H52E 0.9800
C52" H52F 0.9800

loop_
_geom_torsion_atom_site_label_1
_geom_torsion_atom_site_label_2
_geom_torsion_atom_site_label_3
_geom_torsion_atom_site_label_4
_geom_torsion
O1 Mo S1 C1 77.10(15)
O2 Mo S1 C1 126.46(13)
S3 Mo S1 C1 -74.72(13)
S2 Mo S1 C1 -2.40(12)
S4 Mo S1 C1 -145.95(12)
C9 Mo S1 C1 106.46(14)
O1 Mo S2 C2 -130.87(13)
O2 Mo S2 C2 -81.41(14)
S3 Mo S2 C2 142.10(11)
S4 Mo S2 C2 72.34(12)
S1 Mo S2 C2 2.65(11)
C9 Mo S2 C2 -110.00(14)
O1 Mo S3 C3 122.57(14)
O2 Mo S3 C3 74.67(15)
S2 Mo S3 C3 -148.84(12)
S4 Mo S3 C3 -5.56(12)
S1 Mo S3 C3 -77.84(13)
C9 Mo S3 C3 101.02(15)
O1 Mo S4 C4 -74.47(15)
O2 Mo S4 C4 -124.31(13)
S3 Mo S4 C4 5.15(12)
S2 Mo S4 C4 75.96(13)
S1 Mo S4 C4 144.59(12)
C9 Mo S4 C4 -101.73(14)
O2 Mo O1 C9 1.77(18)
S3 Mo O1 C9 -136.44(19)
S2 Mo O1 C9 138.73(19)
S4 Mo O1 C9 -59.4(2)
S1 Mo O1 C9 62.3(2)
O1 Mo O2 C9 -1.77(18)
S3 Mo O2 C9 56.4(2)
S2 Mo O2 C9 -62.42(19)
S4 Mo O2 C9 133.78(18)
S1 Mo O2 C9 -141.84(17)
Mo S1 C1 C2 1.7(3)
Mo S1 C1 C5 -179.5(2)
C5 C1 C2 C6 -1.0(5)
S1 C1 C2 C6 177.7(3)
C5 C1 C2 S2 -178.1(3)
S1 C1 C2 S2 0.6(4)
Mo S2 C2 C1 -2.7(3)
Mo S2 C2 C6 -180.0(2)
Mo S3 C3 C4 5.4(3)
Mo S3 C3 C7 -173.1(3)
C7 C3 C4 C8 -1.2(6)
S3 C3 C4 C8 -179.6(3)
C7 C3 C4 S4 177.4(3)
S3 C3 C4 S4 -1.0(4)
Mo S4 C4 C3 -3.9(3)
Mo S4 C4 C8 174.8(2)
Mo O2 C9 O1 3.0(3)
Mo O2 C9 C11 -174.6(3)
Mo O1 C9 O2 -3.0(3)
Mo O1 C9 C11 174.6(3)
O1 Mo C9 O2 176.9(3)
S3 Mo C9 O2 -136.52(16)
S2 Mo C9 O2 132.11(16)
S4 Mo C9 O2 -49.45(18)
S1 Mo C9 O2 42.63(19)
O2 Mo C9 O1 -176.9(3)
S3 Mo C9 O1 46.5(2)
S2 Mo C9 O1 -44.8(2)
S4 Mo C9 O1 133.61(17)
S1 Mo C9 O1 -134.30(17)
O2 C9 C11 C16 -8.2(5)
O1 C9 C11 C16 174.2(3)
O2 C9 C11 C12 171.2(3)
O1 C9 C11 C12 -6.4(5)
C16 C11 C12 C13 2.1(5)
C9 C11 C12 C13 -177.4(3)
C11 C12 C13 C14 -2.3(6)
C12 C13 C14 C15 1.2(6)
C13 C14 C15 C16 0.2(6)
C14 C15 C16 C11 -0.4(6)
C12 C11 C16 C15 -0.7(5)
C9 C11 C16 C15 178.7(3)
C51' N C21' C22' 59.0(5)
C31' N C21' C22' -179.4(4)
C41' N C21' C22' -58.6(5)
C51' N C31' C32' -56.9(4)
C21' N C31' C32' -178.8(3)
C41' N C31' C32' 60.4(4)
C51' N C41' C42' -176.8(4)
C21' N C41' C42' -55.8(5)
C31' N C41' C42' 62.7(5)
C21' N C51' C52' 58.9(5)
C31' N C51' C52' -60.2(5)
C41' N C51' C52' 179.5(4)
C31" N C21" C22" 178(3)
C41" N C21" C22" 53(3)
C51" N C21" C22" -64(3)
C41" N C31" C32" -62(3)
C51" N C31" C32" 59(3)
C21" N C31" C32" 177(2)
C31" N C41" C42" -52(3)
C51" N C41" C42" -174(3)
C21" N C41" C42" 66(3)
C31" N C51" C52" 58(3)
C41" N C51" C52" -175(3)
C21" N C51" C52" -56(3)
